data_7156296
loop_
_publ_author_name
'Lugovik, Kseniya I.'
'Eltyshev, Alexander K.'
'Suntsova, Polina O.'
'Smoluk, Leonid T.'
'Belousova, Anna V.'
'Ulitko, Maria V.'
'Minin, Artem S.'
'Slepukhin, Pavel A.'
'Benassi, Enrico'
'Belskaya, Nataliya P.'

_publ_section_title
;
 Fluorescent boron complexes based on new N,O-chelates as promising
 candidates for flow cytometry.
;
_journal_issue 28
_journal_name_full 'Organic &amp; biomolecular chemistry'
_journal_page_first 5150
_journal_page_last 5162
_journal_paper_doi 10.1039/c8ob00868j
_journal_volume 16
_journal_year 2018
_chemical_formula_moiety 'C20 H17 B F5 N3 O S'
_chemical_formula_sum 'C20 H17 B F5 N3 O S'
_chemical_formula_weight 453.24
_space_group_IT_number 14
_space_group_name_Hall '-P 2ybc'
_space_group_name_H-M_alt 'P 1 21/c 1'
_symmetry_cell_setting monoclinic
_symmetry_space_group_name_Hall '-P 2ybc'
_symmetry_space_group_name_H-M 'P 1 21/c 1'
_atom_sites_solution_hydrogens geom
_atom_sites_solution_primary direct
_atom_sites_solution_secondary difmap
_audit_creation_method SHELXL-97
_audit_update_record
;
2018-03-05 deposited with the CCDC.
2018-06-21 downloaded from the CCDC.
;
_cell_angle_alpha 90.00
_cell_angle_beta 112.523(14)
_cell_angle_gamma 90.00
_cell_formula_units_Z 4
_cell_length_a 17.347(2)
_cell_length_b 8.8962(15)
_cell_length_c 14.148(2)
_cell_measurement_reflns_used 3881
_cell_measurement_temperature 295(2)
_cell_measurement_theta_max 33.5939
_cell_measurement_theta_min 2.7677
_cell_volume 2016.8(5)
_computing_cell_refinement
;
CrysAlis RED, Oxford Diffraction Ltd.,
Version 1.171.29.9 (release 23-03-2006 CrysAlis171 .NET)
(compiled Mar 23 2006,23:39:28)
;
_computing_data_collection
;
CrysAlis CCD, Oxford Diffraction Ltd.,
Version 1.171.29.9 (release 23-03-2006 CrysAlis171 .NET)
(compiled Mar 23 2006,23:39:28)
;
_computing_data_reduction
;
CrysAlis RED, Oxford Diffraction Ltd.,
Version 1.171.29.9 (release 23-03-2006 CrysAlis171 .NET)
(compiled Mar 23 2006,23:39:28)
;
_computing_molecular_graphics 'Bruker SHELXTL'
_computing_publication_material 'Bruker SHELXTL'
_computing_structure_refinement 'SHELXL-97 (Sheldrick, 1997)'
_computing_structure_solution 'SHELXS-97 (Sheldrick, 1990)'
_diffrn_ambient_temperature 295(2)
_diffrn_measured_fraction_theta_full 0.962
_diffrn_measured_fraction_theta_max 0.962
_diffrn_measurement_device_type 'Xcalibur 3'
_diffrn_measurement_method 'omega scans'
_diffrn_radiation_monochromator graphite
_diffrn_radiation_source 'fine-focus sealed tube'
_diffrn_radiation_type MoK\a
_diffrn_radiation_wavelength 0.71073
_diffrn_reflns_av_R_equivalents 0.0611
_diffrn_reflns_av_sigmaI/netI 0.1463
_diffrn_reflns_limit_h_max 23
_diffrn_reflns_limit_h_min -23
_diffrn_reflns_limit_k_max 10
_diffrn_reflns_limit_k_min -11
_diffrn_reflns_limit_l_max 18
_diffrn_reflns_limit_l_min -18
_diffrn_reflns_number 19162
_diffrn_reflns_theta_full 28.29
_diffrn_reflns_theta_max 28.29
_diffrn_reflns_theta_min 2.77
_exptl_absorpt_coefficient_mu 0.224
_exptl_absorpt_correction_T_max 1.10933
_exptl_absorpt_correction_T_min 0.91330
_exptl_absorpt_correction_type multi-scan
_exptl_absorpt_process_details
;
CrysAlis RED, Oxford Diffraction Ltd.,
Version 1.171.29.9 (release 23-03-2006 CrysAlis171 .NET)
(compiled Mar 23 2006,23:39:28)
Empirical absorption correction using spherical harmonics,
 implemented in SCALE3 ABSPACK scaling algorithm.
;
_exptl_crystal_colour red
_exptl_crystal_density_diffrn 1.493
_exptl_crystal_density_method 'not measured'
_exptl_crystal_description prism
_exptl_crystal_F_000 928
_exptl_crystal_recrystallization_method 'Re-crystallisation from solvent'
_exptl_crystal_size_max 0.41
_exptl_crystal_size_mid 0.33
_exptl_crystal_size_min 0.25
_refine_diff_density_max 0.245
_refine_diff_density_min -0.235
_refine_diff_density_rms 0.041
_refine_ls_extinction_method none
_refine_ls_goodness_of_fit_ref 1.000
_refine_ls_hydrogen_treatment mixed
_refine_ls_matrix_type full
_refine_ls_number_parameters 337
_refine_ls_number_reflns 4817
_refine_ls_number_restraints 68
_refine_ls_restrained_S_all 1.031
_refine_ls_R_factor_all 0.2070
_refine_ls_R_factor_gt 0.0500
_refine_ls_shift/su_max 0.000
_refine_ls_shift/su_mean 0.000
_refine_ls_structure_factor_coef Fsqd
_refine_ls_weighting_details 'calc w=1/[\s^2^(Fo^2^)+(0.0290P)^2^+0.0000P] where P=(Fo^2^+2Fc^2^)/3'
_refine_ls_weighting_scheme calc
_refine_ls_wR_factor_gt 0.0888
_refine_ls_wR_factor_ref 0.1009
_reflns_number_gt 1479
_reflns_number_total 4817
_reflns_threshold_expression >2sigma(I)
_cod_data_source_file c8ob00868j2.cif
_cod_data_source_block dc1
_cod_depositor_comments
;
The following automatic conversions were performed:

'_symmetry_cell_setting' value 'Monoclinic' changed to 'monoclinic'
according to
/home/data/users/saulius/crontab/automatic-downloads/rss-feeds/RSC/lib/dictionaries/cif_core.dic
dictionary named 'cif_core.dic' version 2.4.2 from 2011-04-26.

Automatic conversion script
Id: cif_fix_values 4973 2017-02-22 13:04:09Z antanas 

 Adding full bibliography for 7156296.cif.
;
_cod_original_sg_symbol_H-M P2(1)/c
_cod_database_code 7156296

loop_
_symmetry_equiv_pos_as_xyz
'x, y, z'
'-x, y+1/2, -z+1/2'
'-x, -y, -z'
'x, -y-1/2, z-1/2'

loop_
_atom_site_label
_atom_site_type_symbol
_atom_site_fract_x
_atom_site_fract_y
_atom_site_fract_z
_atom_site_U_iso_or_equiv
_atom_site_adp_type
_atom_site_occupancy
_atom_site_symmetry_multiplicity
_atom_site_calc_flag
_atom_site_refinement_flags
_atom_site_disorder_assembly
_atom_site_disorder_group
S1 S 0.28145(5) 0.47872(11) 0.38525(5) 0.0763(3) Uani 1 1 d . . .
F5 F 0.50834(10) 0.2889(2) 0.30753(11) 0.0811(6) Uani 1 1 d . . .
O1 O 0.42507(11) 0.3102(2) 0.39782(12) 0.0693(6) Uani 1 1 d . . .
N3 N 0.55706(14) 0.1645(3) 0.47072(15) 0.0512(6) Uani 1 1 d . . .
F4 F 0.43714(10) 0.0890(2) 0.32333(12) 0.0831(6) Uani 1 1 d . . .
B1 B 0.4812(2) 0.2115(5) 0.3718(2) 0.0553(10) Uani 1 1 d . . .
C4 C 0.43013(18) 0.3406(3) 0.4897(2) 0.0515(8) Uani 1 1 d . . .
C18 C 0.7555(2) -0.0803(4) 0.4499(2) 0.0634(9) Uani 1 1 d . . .
C15 C 0.62414(19) 0.0797(3) 0.4645(2) 0.0516(8) Uani 1 1 d . . .
C2 C 0.5570(2) 0.2050(4) 0.5595(2) 0.0623(9) Uani 1 1 d . . .
C5 C 0.36386(18) 0.4273(3) 0.49574(18) 0.0518(8) Uani 1 1 d . . .
C3 C 0.4963(2) 0.2896(4) 0.5719(2) 0.0720(11) Uani 1 1 d . . .
C6 C 0.3518(2) 0.4789(4) 0.5779(2) 0.0607(9) Uani 1 1 d . . .
C20 C 0.6949(2) 0.0577(4) 0.5467(2) 0.0976(13) Uani 1 1 d . . .
H20A H 0.7003 0.0975 0.6097 0.117 Uiso 1 1 calc R . .
C16 C 0.6181(2) 0.0141(4) 0.3755(2) 0.0896(12) Uani 1 1 d . . .
H16A H 0.5685 0.0227 0.3185 0.108 Uiso 1 1 calc R . .
C7 C 0.2784(2) 0.5581(4) 0.5571(2) 0.0632(9) Uani 1 1 d . . .
C8 C 0.23230(19) 0.5692(4) 0.4520(2) 0.0674(9) Uani 1 1 d . . .
N2 N 0.15840(17) 0.6355(4) 0.4022(2) 0.0932(10) Uani 1 1 d . . .
C19 C 0.7593(2) -0.0234(5) 0.5380(3) 0.1105(15) Uani 1 1 d . . .
H19A H 0.8074 -0.0388 0.5961 0.133 Uiso 1 1 calc R . .
F1 F 0.86770(15) -0.2420(3) 0.5192(2) 0.1478(10) Uani 1 1 d . . .
C17 C 0.6833(2) -0.0645(4) 0.3674(2) 0.0913(12) Uani 1 1 d . . .
H17A H 0.6778 -0.1071 0.3051 0.110 Uiso 1 1 calc R . .
F2 F 0.80837(14) -0.2469(3) 0.3627(2) 0.1554(11) Uani 1 1 d . . .
C1 C 0.8261(3) -0.1580(6) 0.4412(3) 0.0909(12) Uani 1 1 d . . .
C14 C 0.2582(2) 0.6238(4) 0.6349(3) 0.0908(12) Uani 1 1 d . . .
F3 F 0.88234(18) -0.0695(3) 0.4328(3) 0.1703(13) Uani 1 1 d . . .
N1 N 0.2449(2) 0.6724(4) 0.7008(2) 0.1335(15) Uani 1 1 d . . .
C10 C 0.0407(6) 0.5590(11) 0.2636(8) 0.101(3) Uani 0.50 1 d PDU A 1
H10A H 0.0079 0.5657 0.1907 0.121 Uiso 0.50 1 calc PR A 1
H10B H 0.0598 0.4560 0.2792 0.121 Uiso 0.50 1 calc PR A 1
C9 C 0.1180(7) 0.6666(12) 0.2923(9) 0.075(3) Uani 0.50 1 d PDU A 1
H9A H 0.1537 0.6403 0.2562 0.090 Uiso 0.50 1 calc PR A 1
H9B H 0.1012 0.7710 0.2791 0.090 Uiso 0.50 1 calc PR A 1
C13 C 0.1109(5) 0.7271(11) 0.4483(6) 0.084(3) Uani 0.50 1 d PDU A 1
H13A H 0.0952 0.8237 0.4145 0.100 Uiso 0.50 1 calc PR A 1
H13B H 0.1418 0.7427 0.5209 0.100 Uiso 0.50 1 calc PR A 1
C12 C 0.0324(8) 0.6226(15) 0.4274(9) 0.128(4) Uani 0.50 1 d PDU A 1
H12A H 0.0508 0.5260 0.4601 0.153 Uiso 0.50 1 calc PR A 1
H12B H -0.0037 0.6678 0.4577 0.153 Uiso 0.50 1 calc PR A 1
C11 C -0.0132(8) 0.6005(14) 0.3224(10) 0.122(5) Uani 0.50 1 d PDU A 1
H11A H -0.0436 0.6918 0.2935 0.147 Uiso 0.50 1 calc PR A 1
H11B H -0.0537 0.5212 0.3137 0.147 Uiso 0.50 1 calc PR A 1
C11A C -0.0170(7) 0.6665(13) 0.2822(7) 0.094(4) Uani 0.50 1 d PDU A 2
H11C H -0.0421 0.5674 0.2743 0.113 Uiso 0.50 1 calc PR A 2
H11D H -0.0607 0.7385 0.2474 0.113 Uiso 0.50 1 calc PR A 2
C10A C 0.0458(7) 0.6685(13) 0.2372(7) 0.109(3) Uani 0.50 1 d PDU A 2
H10C H 0.0207 0.6295 0.1680 0.131 Uiso 0.50 1 calc PR A 2
H10D H 0.0613 0.7722 0.2324 0.131 Uiso 0.50 1 calc PR A 2
C13A C 0.0984(6) 0.6225(13) 0.4554(8) 0.103(3) Uani 0.50 1 d PDU A 2
H13C H 0.0851 0.5178 0.4611 0.123 Uiso 0.50 1 calc PR A 2
H13D H 0.1228 0.6649 0.5237 0.123 Uiso 0.50 1 calc PR A 2
C9A C 0.1210(8) 0.5838(13) 0.2916(10) 0.085(4) Uani 0.50 1 d PDU A 2
H9AA H 0.1609 0.5990 0.2597 0.102 Uiso 0.50 1 calc PR A 2
H9AB H 0.1080 0.4774 0.2888 0.102 Uiso 0.50 1 calc PR A 2
C12A C 0.0231(7) 0.7055(15) 0.3937(9) 0.131(5) Uani 0.50 1 d PDU A 2
H12C H 0.0368 0.8116 0.3990 0.158 Uiso 0.50 1 calc PR A 2
H12D H -0.0180 0.6908 0.4239 0.158 Uiso 0.50 1 calc PR A 2
H2 H 0.5997(15) 0.164(3) 0.6172(19) 0.061(8) Uiso 1 1 d . . .
H6 H 0.3919(15) 0.460(3) 0.6474(18) 0.065(8) Uiso 1 1 d . . .
H3 H 0.4999(15) 0.315(3) 0.637(2) 0.073(9) Uiso 1 1 d . . .

loop_
_atom_site_aniso_label
_atom_site_aniso_U_11
_atom_site_aniso_U_22
_atom_site_aniso_U_33
_atom_site_aniso_U_23
_atom_site_aniso_U_13
_atom_site_aniso_U_12
S1 0.0621(5) 0.1208(9) 0.0411(4) -0.0039(5) 0.0144(4) 0.0054(5)
F5 0.0820(12) 0.1151(16) 0.0473(9) 0.0274(10) 0.0261(9) 0.0149(11)
O1 0.0689(14) 0.1028(19) 0.0310(11) -0.0048(11) 0.0132(10) 0.0183(12)
N3 0.0617(17) 0.0607(19) 0.0291(13) 0.0023(12) 0.0149(12) 0.0008(14)
F4 0.0862(13) 0.0867(15) 0.0542(10) -0.0170(10) 0.0021(9) -0.0049(11)
B1 0.061(2) 0.074(3) 0.0285(18) -0.002(2) 0.0141(18) 0.001(2)
C4 0.062(2) 0.059(2) 0.0344(17) -0.0015(15) 0.0191(16) -0.0050(18)
C18 0.060(2) 0.076(3) 0.055(2) 0.0008(18) 0.0229(19) 0.0052(19)
C15 0.057(2) 0.058(2) 0.0399(17) 0.0006(16) 0.0195(16) -0.0006(17)
C2 0.073(2) 0.077(3) 0.0302(18) 0.0070(18) 0.0122(17) 0.017(2)
C5 0.058(2) 0.060(2) 0.0369(16) -0.0010(15) 0.0172(14) 0.0011(17)
C3 0.084(3) 0.100(3) 0.0307(19) 0.0017(19) 0.0203(18) 0.027(2)
C6 0.070(2) 0.071(3) 0.0339(18) -0.0016(17) 0.0113(16) 0.005(2)
C20 0.072(2) 0.159(4) 0.045(2) -0.026(2) 0.0042(19) 0.034(2)
C16 0.083(3) 0.135(3) 0.0398(19) -0.002(2) 0.0109(17) 0.040(2)
C7 0.072(2) 0.078(3) 0.0399(18) -0.0035(17) 0.0222(17) 0.0069(19)
C8 0.050(2) 0.092(3) 0.057(2) 0.0009(18) 0.0165(17) 0.0027(18)
N2 0.058(2) 0.164(3) 0.0598(19) -0.004(2) 0.0250(16) 0.018(2)
C19 0.070(3) 0.187(4) 0.055(2) -0.018(3) 0.0029(18) 0.048(3)
F1 0.1255(19) 0.194(3) 0.132(2) 0.049(2) 0.0576(16) 0.0839(19)
C17 0.094(3) 0.121(4) 0.057(2) -0.008(2) 0.026(2) 0.036(2)
F2 0.122(2) 0.203(3) 0.138(2) -0.054(2) 0.0468(16) 0.0515(19)
C1 0.070(3) 0.132(4) 0.078(3) 0.003(3) 0.036(2) 0.023(3)
C14 0.100(3) 0.118(3) 0.052(2) 0.004(2) 0.026(2) 0.036(2)
F3 0.132(2) 0.136(2) 0.307(4) 0.009(2) 0.155(2) 0.0033(17)
N1 0.156(3) 0.180(4) 0.069(2) -0.001(2) 0.049(2) 0.073(3)
C10 0.087(6) 0.088(7) 0.109(6) -0.023(5) 0.017(5) -0.018(5)
C9 0.071(6) 0.089(8) 0.068(5) 0.030(6) 0.029(4) 0.023(6)
C13 0.094(6) 0.082(6) 0.064(4) 0.005(5) 0.018(4) 0.020(5)
C12 0.111(7) 0.160(9) 0.142(8) 0.075(7) 0.081(6) 0.046(7)
C11 0.090(7) 0.117(8) 0.171(9) -0.019(7) 0.062(7) -0.034(6)
C11A 0.064(5) 0.110(7) 0.099(6) 0.020(5) 0.022(4) 0.016(5)
C10A 0.095(6) 0.123(7) 0.091(6) 0.000(6) 0.016(5) 0.005(6)
C13A 0.079(6) 0.109(7) 0.121(6) 0.010(6) 0.040(5) 0.001(6)
C9A 0.073(6) 0.094(8) 0.070(5) 0.012(7) 0.007(4) 0.014(6)
C12A 0.104(7) 0.159(9) 0.160(8) 0.015(7) 0.083(7) 0.044(7)

loop_
_atom_type_symbol
_atom_type_description
_atom_type_scat_dispersion_real
_atom_type_scat_dispersion_imag
_atom_type_scat_source
C C 0.0033 0.0016 'International Tables Vol C Tables 4.2.6.8 and 6.1.1.4'
H H 0.0000 0.0000 'International Tables Vol C Tables 4.2.6.8 and 6.1.1.4'
N N 0.0061 0.0033 'International Tables Vol C Tables 4.2.6.8 and 6.1.1.4'
O O 0.0106 0.0060 'International Tables Vol C Tables 4.2.6.8 and 6.1.1.4'
B B 0.0013 0.0007 'International Tables Vol C Tables 4.2.6.8 and 6.1.1.4'
F F 0.0171 0.0103 'International Tables Vol C Tables 4.2.6.8 and 6.1.1.4'
S S 0.1246 0.1234 'International Tables Vol C Tables 4.2.6.8 and 6.1.1.4'

loop_
_geom_angle_atom_site_label_1
_geom_angle_atom_site_label_2
_geom_angle_atom_site_label_3
_geom_angle
C8 S1 C5 92.30(15)
C4 O1 B1 125.6(2)
C2 N3 C15 120.7(2)
C2 N3 B1 118.3(3)
C15 N3 B1 121.0(2)
F4 B1 F5 109.9(3)
F4 B1 O1 108.1(3)
F5 B1 O1 107.4(3)
F4 B1 N3 110.8(3)
F5 B1 N3 110.2(3)
O1 B1 N3 110.4(2)
O1 C4 C3 119.9(3)
O1 C4 C5 115.4(2)
C3 C4 C5 124.7(3)
C19 C18 C17 118.0(3)
C19 C18 C1 121.5(3)
C17 C18 C1 120.5(3)
C20 C15 C16 117.5(3)
C20 C15 N3 121.5(3)
C16 C15 N3 120.9(3)
N3 C2 C3 124.3(3)
N3 C2 H2 115.8(16)
C3 C2 H2 119.7(15)
C6 C5 C4 129.8(3)
C6 C5 S1 110.2(2)
C4 C5 S1 120.0(2)
C2 C3 C4 121.0(3)
C2 C3 H3 120.0(16)
C4 C3 H3 119.0(16)
C5 C6 C7 115.2(3)
C5 C6 H6 121.9(15)
C7 C6 H6 122.9(14)
C15 C20 C19 120.2(3)
C15 C20 H20A 119.9
C19 C20 H20A 119.9
C15 C16 C17 121.7(3)
C15 C16 H16A 119.2
C17 C16 H16A 119.2
C6 C7 C8 111.6(3)
C6 C7 C14 122.0(3)
C8 C7 C14 126.3(3)
N2 C8 C7 129.3(3)
N2 C8 S1 120.0(2)
C7 C8 S1 110.7(2)
C8 N2 C9 127.8(6)
C8 N2 C13 126.5(4)
C9 N2 C13 104.1(6)
C8 N2 C13A 114.2(4)
C9 N2 C13A 113.8(6)
C13 N2 C13A 37.9(4)
C8 N2 C9A 110.7(5)
C9 N2 C9A 28.6(5)
C13 N2 C9A 122.1(6)
C13A N2 C9A 112.9(7)
C18 C19 C20 122.4(3)
C18 C19 H19A 118.8
C20 C19 H19A 118.8
C18 C17 C16 120.0(3)
C18 C17 H17A 120.0
C16 C17 H17A 120.0
F3 C1 F1 103.6(4)
F3 C1 F2 103.4(3)
F1 C1 F2 104.4(4)
F3 C1 C18 114.1(4)
F1 C1 C18 114.4(3)
F2 C1 C18 115.5(3)
N1 C14 C7 176.6(4)
C11 C10 C9 110.8(8)
C11 C10 H10A 109.5
C9 C10 H10A 109.5
C11 C10 H10B 109.5
C9 C10 H10B 109.5
H10A C10 H10B 108.1
N2 C9 C10 100.0(8)
N2 C9 H9A 111.8
C10 C9 H9A 111.8
N2 C9 H9B 111.8
C10 C9 H9B 111.8
H9A C9 H9B 109.5
N2 C13 C12 100.3(8)
N2 C13 H13A 111.7
C12 C13 H13A 111.7
N2 C13 H13B 111.7
C12 C13 H13B 111.7
H13A C13 H13B 109.5
C11 C12 C13 112.1(9)
C11 C12 H12A 109.2
C13 C12 H12A 109.2
C11 C12 H12B 109.2
C13 C12 H12B 109.2
H12A C12 H12B 107.9
C12 C11 C10 113.5(11)
C12 C11 H11A 108.9
C10 C11 H11A 108.9
C12 C11 H11B 108.9
C10 C11 H11B 108.9
H11A C11 H11B 107.7
C10A C11A C12A 109.5(9)
C10A C11A H11C 109.8
C12A C11A H11C 109.8
C10A C11A H11D 109.8
C12A C11A H11D 109.8
H11C C11A H11D 108.2
C9A C10A C11A 115.7(10)
C9A C10A H10C 108.4
C11A C10A H10C 108.4
C9A C10A H10D 108.4
C11A C10A H10D 108.4
H10C C10A H10D 107.4
C12A C13A N2 107.0(8)
C12A C13A H13C 110.3
N2 C13A H13C 110.3
C12A C13A H13D 110.3
N2 C13A H13D 110.3
H13C C13A H13D 108.6
C10A C9A N2 109.5(9)
C10A C9A H9AA 109.8
N2 C9A H9AA 109.8
C10A C9A H9AB 109.8
N2 C9A H9AB 109.8
H9AA C9A H9AB 108.2
C13A C12A C11A 117.4(9)
C13A C12A H12C 108.0
C11A C12A H12C 108.0
C13A C12A H12D 108.0
C11A C12A H12D 108.0
H12C C12A H12D 107.2

loop_
_geom_bond_atom_site_label_1
_geom_bond_atom_site_label_2
_geom_bond_distance
S1 C8 1.698(3)
S1 C5 1.728(3)
F5 B1 1.361(4)
O1 C4 1.298(3)
O1 B1 1.459(4)
N3 C2 1.308(3)
N3 C15 1.418(3)
N3 B1 1.566(4)
F4 B1 1.357(4)
C4 C3 1.361(4)
C4 C5 1.414(4)
C18 C19 1.322(4)
C18 C17 1.354(4)
C18 C1 1.453(4)
C15 C20 1.343(4)
C15 C16 1.354(4)
C2 C3 1.359(4)
C2 H2 0.94(2)
C5 C6 1.338(4)
C3 H3 0.93(3)
C6 C7 1.385(4)
C6 H6 0.98(2)
C20 C19 1.375(4)
C20 H20A 0.9300
C16 C17 1.371(4)
C16 H16A 0.9300
C7 C8 1.396(4)
C7 C14 1.404(5)
C8 N2 1.340(3)
N2 C9 1.466(12)
N2 C13 1.477(9)
N2 C13A 1.504(11)
N2 C9A 1.518(13)
C19 H19A 0.9300
F1 C1 1.299(4)
C17 H17A 0.9300
F2 C1 1.301(4)
C1 F3 1.294(4)
C14 N1 1.129(4)
C10 C11 1.516(12)
C10 C9 1.569(12)
C10 H10A 0.9700
C10 H10B 0.9700
C9 H9A 0.9700
C9 H9B 0.9700
C13 C12 1.580(12)
C13 H13A 0.9700
C13 H13B 0.9700
C12 C11 1.404(13)
C12 H12A 0.9700
C12 H12B 0.9700
C11 H11A 0.9700
C11 H11B 0.9700
C11A C10A 1.458(12)
C11A C12A 1.500(12)
C11A H11C 0.9700
C11A H11D 0.9700
C10A C9A 1.447(11)
C10A H10C 0.9700
C10A H10D 0.9700
C13A C12A 1.463(12)
C13A H13C 0.9700
C13A H13D 0.9700
C9A H9AA 0.9700
C9A H9AB 0.9700
C12A H12C 0.9700
C12A H12D 0.9700

loop_
_geom_torsion_atom_site_label_1
_geom_torsion_atom_site_label_2
_geom_torsion_atom_site_label_3
_geom_torsion_atom_site_label_4
_geom_torsion
C4 O1 B1 F4 113.0(3)
C4 O1 B1 F5 -128.5(3)
C4 O1 B1 N3 -8.3(4)
C2 N3 B1 F4 -113.7(3)
C15 N3 B1 F4 66.0(4)
C2 N3 B1 F5 124.4(3)
C15 N3 B1 F5 -55.8(4)
C2 N3 B1 O1 6.0(4)
C15 N3 B1 O1 -174.2(3)
B1 O1 C4 C3 6.2(4)
B1 O1 C4 C5 -173.9(3)
C2 N3 C15 C20 -10.3(4)
B1 N3 C15 C20 170.0(3)
C2 N3 C15 C16 167.9(3)
B1 N3 C15 C16 -11.9(4)
C15 N3 C2 C3 178.1(3)
B1 N3 C2 C3 -2.1(5)
O1 C4 C5 C6 -178.6(3)
C3 C4 C5 C6 1.3(5)
O1 C4 C5 S1 2.6(4)
C3 C4 C5 S1 -177.5(3)
C8 S1 C5 C6 0.1(2)
C8 S1 C5 C4 179.1(2)
N3 C2 C3 C4 -0.8(6)
O1 C4 C3 C2 -1.0(5)
C5 C4 C3 C2 179.1(3)
C4 C5 C6 C7 -178.4(3)
S1 C5 C6 C7 0.5(4)
C16 C15 C20 C19 2.7(5)
N3 C15 C20 C19 -179.1(3)
C20 C15 C16 C17 -3.8(5)
N3 C15 C16 C17 178.1(3)
C5 C6 C7 C8 -1.0(4)
C5 C6 C7 C14 -177.7(3)
C6 C7 C8 N2 179.4(3)
C14 C7 C8 N2 -4.0(6)
C6 C7 C8 S1 1.0(3)
C14 C7 C8 S1 177.6(3)
C5 S1 C8 N2 -179.2(3)
C5 S1 C8 C7 -0.6(2)
C7 C8 N2 C9 169.1(6)
S1 C8 N2 C9 -12.5(7)
C7 C8 N2 C13 6.3(7)
S1 C8 N2 C13 -175.4(5)
C7 C8 N2 C13A -35.7(7)
S1 C8 N2 C13A 142.7(6)
C7 C8 N2 C9A -164.3(6)
S1 C8 N2 C9A 14.0(7)
C17 C18 C19 C20 -3.9(6)
C1 C18 C19 C20 176.3(4)
C15 C20 C19 C18 1.1(7)
C19 C18 C17 C16 2.8(6)
C1 C18 C17 C16 -177.4(4)
C15 C16 C17 C18 1.1(6)
C19 C18 C1 F3 -80.6(5)
C17 C18 C1 F3 99.6(4)
C19 C18 C1 F1 38.5(6)
C17 C18 C1 F1 -141.3(4)
C19 C18 C1 F2 159.8(4)
C17 C18 C1 F2 -20.0(6)
C6 C7 C14 N1 -16(9)
C8 C7 C14 N1 168(8)
C8 N2 C9 C10 113.6(8)
C13 N2 C9 C10 -80.5(8)
C13A N2 C9 C10 -41.6(10)
C9A N2 C9 C10 52.8(15)
C11 C10 C9 N2 60.5(12)
C8 N2 C13 C12 -113.5(6)
C9 N2 C13 C12 80.4(8)
C13A N2 C13 C12 -30.4(7)
C9A N2 C13 C12 56.2(10)
N2 C13 C12 C11 -61.9(13)
C13 C12 C11 C10 47.6(16)
C9 C10 C11 C12 -47.4(15)
C12A C11A C10A C9A 50.2(16)
C8 N2 C13A C12A 177.7(8)
C9 N2 C13A C12A -23.6(12)
C13 N2 C13A C12A 58.7(9)
C9A N2 C13A C12A -54.8(11)
C11A C10A C9A N2 -54.3(16)
C8 N2 C9A C10A -174.1(9)
C9 N2 C9A C10A -41.6(13)
C13 N2 C9A C10A 14.8(15)
C13A N2 C9A C10A 56.6(13)
N2 C13A C12A C11A 52.9(16)
C10A C11A C12A C13A -50.6(16)
